data_4116860
loop_
_publ_author_name
'Michael D. Fryzuk'
'Samuel A. Johnson'
'Steven J. Rettig'

_publ_contact_author_address
;
University of British Columbia
Department of Chemistry
2036 Main Mall
Vancouver, BC V6T 1Z1
Canada
;
_publ_contact_author_email ' fryzuk@chem.ubc.ca '
_publ_contact_author_fax ' 604-822-2847 '
_publ_contact_author_name 'Michael D. Fryzuk'
_publ_contact_author_phone ' 604-822-2897 '
_publ_section_title
;
 New Mode of Coordination for the Dinitrogen Ligand: A Dinuclear Tantalum
 Complex with a Bridging N2 Unit That Is Both Side-On and End-On
;
_journal_name_full 'Journal of the American Chemical Society'
_journal_page_first 11024
_journal_page_last 11025
_journal_paper_doi 10.1021/ja982377z
_journal_volume 120
_journal_year 1998
_chemical_formula_sum 'C33 H46 N2 P Si2 Ta'
_chemical_formula_weight 738.83
_space_group_IT_number 33
_symmetry_cell_setting orthorhombic
_symmetry_Int_Tables_number 33
_symmetry_space_group_name_Hall 'P 2c -2n'
_symmetry_space_group_name_H-M 'P n a 21'
_audit_creation_date 1998-08-06
_audit_creation_method 'by teXsan v1.8'
_audit_update_record
;
?
;
_cell_angle_alpha 90
_cell_angle_beta 90
_cell_angle_gamma 90
_cell_formula_units_Z 4
_cell_length_a 22.1812(3)
_cell_length_b 8.6093(3)
_cell_length_c 18.0832(3)
_cell_measurement_reflns_used 19510
_cell_measurement_temperature 180.2
_cell_measurement_theta_max 30.0
_cell_measurement_theta_min 2.0
_cell_volume 3453.25(14)
_computing_cell_refinement 'd*TREK (MSC, 1996-1998)'
_computing_data_collection 'd*TREK (MSC, 1996-1998)'
_computing_data_reduction 'd*TREK (MSC, 1996-1998)'
_computing_publication_material 'teXsan (MSC, 1992-1997)'
_computing_structure_refinement 'teXsan (MSC, 1992-1997)'
_computing_structure_solution
;
DIRDIF92 PATTY (Beurskens, 1992)
;
_diffrn_ambient_temperature 180.2
_diffrn_detector_area_resol_mean 11.76
_diffrn_measurement_device_type 'Rigaku/ADSC CCD'
_diffrn_measurement_method 'area detector'
_diffrn_orient_matrix_UB_11 0.00000
_diffrn_orient_matrix_UB_12 0.00000
_diffrn_orient_matrix_UB_13 0.00000
_diffrn_orient_matrix_UB_21 0.00000
_diffrn_orient_matrix_UB_22 0.00000
_diffrn_orient_matrix_UB_23 0.00000
_diffrn_orient_matrix_UB_31 0.00000
_diffrn_orient_matrix_UB_32 0.00000
_diffrn_orient_matrix_UB_33 0.00000
_diffrn_radiation_detector CCD
_diffrn_radiation_monochromator graphite
_diffrn_radiation_source 'X-ray tube'
_diffrn_radiation_type 'Mo K\a'
_diffrn_radiation_wavelength 0.7107
_diffrn_reflns_av_R_equivalents 0.03914
_diffrn_reflns_av_sigmaI/netI 0.050
_diffrn_reflns_limit_h_max 27
_diffrn_reflns_limit_h_min -31
_diffrn_reflns_limit_k_max 12
_diffrn_reflns_limit_k_min -9
_diffrn_reflns_limit_l_max 20
_diffrn_reflns_limit_l_min -23
_diffrn_reflns_number 29324
_diffrn_reflns_reduction_process 'Lp corrections applied'
_diffrn_reflns_theta_max 30.02
_diffrn_reflns_theta_min 1.84
_diffrn_standards_decay_% 0.00
_diffrn_standards_interval_count 0
_diffrn_standards_number 0
_exptl_absorpt_coefficient_mu 3.317
_exptl_absorpt_correction_T_max 1.000
_exptl_absorpt_correction_T_min 0.446
_exptl_absorpt_correction_type multi-scan
_exptl_absorpt_process_details
;
d*TREK (MSC, 1996-1998)
;
_exptl_crystal_colour yellow
_exptl_crystal_density_diffrn 1.421
_exptl_crystal_description block
_exptl_crystal_F_000 1496.00
_exptl_crystal_size_max 0.50
_exptl_crystal_size_mid 0.35
_exptl_crystal_size_min 0.15
_refine_diff_density_max 0.69
_refine_diff_density_min -0.72
_refine_ls_abs_structure_details
;
Polarity determined by parallel refinement of the opposite polarity.
;
_refine_ls_extinction_method none
_refine_ls_goodness_of_fit_all 1.710
_refine_ls_goodness_of_fit_ref 1.710
_refine_ls_hydrogen_treatment noref
_refine_ls_matrix_type full
_refine_ls_number_constraints 0
_refine_ls_number_parameters 351
_refine_ls_number_reflns 8291
_refine_ls_number_restraints 0
_refine_ls_R_factor_all 0.0518
_refine_ls_R_factor_gt 0.031
_refine_ls_shift/su_max 0.0360
_refine_ls_shift/su_mean 0.0010
_refine_ls_structure_factor_coef Fsqd
_refine_ls_weighting_details 'w = 1/[\s^2^(Fo^2^)]'
_refine_ls_weighting_scheme sigma
_refine_ls_wR_factor_all 0.0503
_refine_ls_wR_factor_ref 0.0503
_reflns_number_gt 8291
_reflns_number_total 5245
_reflns_threshold_expression I>0.00\s(I)
_cod_data_source_file ja982377z_2.cif
_cod_data_source_block (PhP(CH2SiMe2NPh)2)TaMe3.C6H6
_cod_original_cell_volume 3453.25(11)
_cod_original_sg_symbol_H-M 'P n a 21 '
_cod_original_formula_sum 'C33 H46 N2 P Si2 Ta '
_cod_database_code 4116860

loop_
_symmetry_equiv_pos_as_xyz
'   +x,   +y,   +z'
'   -x,   -y,1/2+z'
1/2-x,1/2+y,1/2+z
'1/2+x,1/2-y,   +z'

loop_
_atom_site_label
_atom_site_fract_x
_atom_site_fract_y
_atom_site_fract_z
_atom_site_U_iso_or_equiv
_atom_site_occupancy
_atom_site_adp_type
_atom_site_calc_flag
Ta(1) 0.446997(8) 0.34889(2) 0.4967 0.01691(4) 1.000 Uani d
P(1) 0.48170(6) 0.6561(2) 0.51372(7) 0.0203(4) 1.000 Uani d
Si(1) 0.51050(7) 0.5575(2) 0.35932(8) 0.0222(4) 1.000 Uani d
Si(2) 0.35325(6) 0.6480(2) 0.56103(8) 0.0231(4) 1.000 Uani d
N(1) 0.4909(2) 0.3769(5) 0.3961(2) 0.0183(11) 1.000 Uani d
N(2) 0.3730(2) 0.4850(4) 0.5068(4) 0.0215(12) 1.000 Uani d
C(1) 0.4716(3) 0.7093(6) 0.4171(3) 0.0235(15) 1.000 Uani d
C(2) 0.4252(3) 0.7567(7) 0.5685(3) 0.029(2) 1.000 Uani d
C(3) 0.4844(3) 0.5803(7) 0.2629(3) 0.039(2) 1.000 Uani d
C(4) 0.5946(3) 0.5814(7) 0.3626(4) 0.035(2) 1.000 Uani d
C(5) 0.2948(3) 0.7620(7) 0.5116(5) 0.042(2) 1.000 Uani d
C(6) 0.3284(3) 0.5942(7) 0.6561(3) 0.040(2) 1.000 Uani d
C(7) 0.5530(3) 0.7421(6) 0.5433(3) 0.0255(14) 1.000 Uani d
C(8) 0.5784(2) 0.8681(6) 0.5056(8) 0.047(2) 1.000 Uani d
C(9) 0.6306(3) 0.9353(8) 0.5373(4) 0.059(3) 1.000 Uani d
C(10) 0.6556(3) 0.8768(9) 0.6024(4) 0.058(3) 1.000 Uani d
C(11) 0.6316(3) 0.7507(10) 0.6363(4) 0.054(2) 1.000 Uani d
C(12) 0.5800(3) 0.6827(8) 0.6089(3) 0.040(2) 1.000 Uani d
C(13) 0.5153(2) 0.2547(6) 0.3529(3) 0.0191(13) 1.000 Uani d
C(14) 0.4855(3) 0.1990(6) 0.2900(3) 0.0254(15) 1.000 Uani d
C(15) 0.5107(3) 0.0802(6) 0.2477(3) 0.031(2) 1.000 Uani d
C(16) 0.5662(3) 0.0176(6) 0.2666(3) 0.036(2) 1.000 Uani d
C(17) 0.5967(3) 0.0724(7) 0.3286(3) 0.035(2) 1.000 Uani d
C(18) 0.5714(2) 0.1919(6) 0.3707(3) 0.0261(15) 1.000 Uani d
C(19) 0.3240(2) 0.4072(6) 0.4708(3) 0.0273(15) 1.000 Uani d
C(20) 0.3194(3) 0.4183(7) 0.3942(3) 0.033(2) 1.000 Uani d
C(21) 0.2743(3) 0.3336(8) 0.3583(4) 0.048(2) 1.000 Uani d
C(22) 0.2344(3) 0.2389(8) 0.3990(5) 0.063(3) 1.000 Uani d
C(23) 0.2381(3) 0.2332(7) 0.4724(4) 0.045(2) 1.000 Uani d
C(24) 0.2824(2) 0.3142(6) 0.5087(5) 0.034(2) 1.000 Uani d
C(25) 0.4156(3) 0.1296(6) 0.4443(3) 0.0271(15) 1.000 Uani d
C(26) 0.4221(3) 0.2106(6) 0.5963(3) 0.033(2) 1.000 Uani d
C(27) 0.5350(3) 0.3210(6) 0.5518(3) 0.033(2) 1.000 Uani d
C(28) 0.2301(6) 0.1485(12) 0.6927(6) 0.090(4) 1.000 Uani d
C(29) 0.2659(4) 0.2037(12) 0.7502(7) 0.083(4) 1.000 Uani d
C(30) 0.2424(5) 0.3108(13) 0.7971(5) 0.084(4) 1.000 Uani d
C(31) 0.1866(6) 0.3700(11) 0.7873(7) 0.100(4) 1.000 Uani d
C(32) 0.1536(5) 0.3081(15) 0.7278(8) 0.105(5) 1.000 Uani d
C(33) 0.1742(5) 0.2056(15) 0.6832(6) 0.089(4) 1.000 Uani d
H(1) 0.4286 0.7124 0.4050 0.028 1.000 Uiso c
H(2) 0.4896 0.8115 0.4078 0.028 1.000 Uiso c
H(3) 0.4380 0.7609 0.6204 0.035 1.000 Uiso c
H(4) 0.4198 0.8625 0.5497 0.035 1.000 Uiso c
H(5) 0.4957 0.6834 0.2446 0.047 1.000 Uiso c
H(6) 0.5032 0.5005 0.2318 0.047 1.000 Uiso c
H(7) 0.4405 0.5689 0.2610 0.047 1.000 Uiso c
H(8) 0.6085 0.5722 0.4139 0.042 1.000 Uiso c
H(9) 0.6137 0.5006 0.3324 0.042 1.000 Uiso c
H(10) 0.6055 0.6839 0.3432 0.042 1.000 Uiso c
H(11) 0.2853 0.8557 0.5400 0.051 1.000 Uiso c
H(12) 0.3099 0.7915 0.4626 0.051 1.000 Uiso c
H(13) 0.2583 0.6988 0.5060 0.051 1.000 Uiso c
H(14) 0.3190 0.6886 0.6840 0.047 1.000 Uiso c
H(15) 0.2924 0.5284 0.6530 0.047 1.000 Uiso c
H(16) 0.3608 0.5372 0.6811 0.047 1.000 Uiso c
H(17) 0.5610 0.9078 0.4595 0.056 1.000 Uiso c
H(18) 0.6495 1.0247 0.5131 0.070 1.000 Uiso c
H(19) 0.6910 0.9277 0.6239 0.069 1.000 Uiso c
H(20) 0.6510 0.7077 0.6805 0.065 1.000 Uiso c
H(21) 0.5619 0.5939 0.6345 0.048 1.000 Uiso c
H(22) 0.4466 0.2438 0.2756 0.031 1.000 Uiso c
H(23) 0.4891 0.0406 0.2044 0.037 1.000 Uiso c
H(24) 0.5840 -0.0649 0.2364 0.043 1.000 Uiso c
H(25) 0.6356 0.0274 0.3427 0.042 1.000 Uiso c
H(26) 0.5934 0.2322 0.4136 0.031 1.000 Uiso c
H(27) 0.3471 0.4842 0.3661 0.040 1.000 Uiso c
H(28) 0.2703 0.3401 0.3044 0.057 1.000 Uiso c
H(29) 0.2039 0.1770 0.3731 0.075 1.000 Uiso c
H(30) 0.2091 0.1710 0.5006 0.054 1.000 Uiso c
H(31) 0.2850 0.3068 0.5627 0.041 1.000 Uiso c
H(32) 0.3730 0.1129 0.4561 0.033 1.000 Uiso c
H(33) 0.4206 0.1369 0.3905 0.033 1.000 Uiso c
H(34) 0.4395 0.0424 0.4631 0.033 1.000 Uiso c
H(35) 0.4313 0.2706 0.6410 0.040 1.000 Uiso c
H(36) 0.3789 0.1870 0.5949 0.040 1.000 Uiso c
H(37) 0.4452 0.1135 0.5968 0.040 1.000 Uiso c
H(38) 0.5371 0.2180 0.5748 0.040 1.000 Uiso c
H(39) 0.5673 0.3313 0.5152 0.040 1.000 Uiso c
H(40) 0.5396 0.4011 0.5898 0.040 1.000 Uiso c
H(41) 0.2455 0.0681 0.6593 0.108 1.000 Uiso c
H(42) 0.3073 0.1661 0.7566 0.100 1.000 Uiso c
H(43) 0.2665 0.3459 0.8393 0.101 1.000 Uiso c
H(44) 0.1702 0.4511 0.8196 0.120 1.000 Uiso c
H(45) 0.1124 0.3456 0.7201 0.126 1.000 Uiso c
H(46) 0.1493 0.1688 0.6421 0.106 1.000 Uiso c

loop_
_atom_site_aniso_label
_atom_site_aniso_U_11
_atom_site_aniso_U_22
_atom_site_aniso_U_33
_atom_site_aniso_U_12
_atom_site_aniso_U_13
_atom_site_aniso_U_23
Ta(1) 0.02438(8) 0.01333(7) 0.01302(7) 0.00136(9) -0.0001(2) 0.0005(2)
P(1) 0.0218(6) 0.0151(5) 0.0241(11) -0.0016(6) 0.0024(5) -0.0030(6)
Si(1) 0.0323(9) 0.0179(7) 0.0165(8) -0.0001(7) 0.0039(7) 0.0005(6)
Si(2) 0.0255(8) 0.0217(7) 0.0220(8) 0.0018(8) 0.0043(6) 0.0000(8)
N(1) 0.021(2) 0.020(2) 0.013(2) -0.003(2) 0.003(2) 0.000(2)
N(2) 0.016(2) 0.017(2) 0.031(4) -0.0017(15) -0.001(2) 0.003(2)
C(1) 0.037(4) 0.013(3) 0.020(3) 0.003(2) -0.001(3) 0.006(2)
C(2) 0.032(3) 0.030(3) 0.025(3) -0.003(3) 0.008(3) -0.007(3)
C(3) 0.066(5) 0.033(4) 0.017(3) 0.000(3) 0.000(3) 0.006(3)
C(4) 0.033(4) 0.029(3) 0.042(4) 0.001(3) 0.013(3) -0.006(3)
C(5) 0.039(3) 0.031(3) 0.057(7) 0.007(3) -0.007(4) 0.000(4)
C(6) 0.041(4) 0.041(4) 0.036(4) 0.000(3) 0.006(3) -0.003(3)
C(7) 0.023(3) 0.020(3) 0.034(3) 0.003(3) 0.007(3) -0.004(2)
C(8) 0.032(3) 0.029(3) 0.080(6) -0.015(3) -0.014(5) 0.012(5)
C(9) 0.036(4) 0.041(4) 0.098(7) -0.007(4) 0.003(4) 0.001(4)
C(10) 0.029(4) 0.064(5) 0.080(6) -0.006(4) -0.007(4) -0.036(4)
C(11) 0.039(4) 0.084(6) 0.038(4) -0.018(4) -0.006(3) -0.010(4)
C(12) 0.040(4) 0.062(5) 0.018(3) -0.012(4) -0.001(3) -0.005(3)
C(13) 0.031(3) 0.015(2) 0.011(3) 0.001(2) 0.002(2) 0.004(2)
C(14) 0.035(3) 0.020(3) 0.021(3) 0.005(3) -0.001(3) -0.003(2)
C(15) 0.051(4) 0.028(3) 0.013(3) -0.004(3) 0.004(3) -0.002(2)
C(16) 0.061(5) 0.025(3) 0.021(3) 0.005(3) 0.015(3) -0.009(2)
C(17) 0.033(4) 0.033(3) 0.038(4) 0.005(3) 0.005(3) -0.001(3)
C(18) 0.034(3) 0.027(3) 0.017(3) 0.003(3) 0.002(2) -0.007(2)
C(19) 0.024(3) 0.022(3) 0.036(4) 0.008(2) -0.001(2) -0.005(2)
C(20) 0.030(3) 0.042(4) 0.028(3) 0.004(3) -0.010(3) 0.000(3)
C(21) 0.040(4) 0.056(4) 0.048(4) 0.002(4) -0.012(3) -0.008(4)
C(22) 0.030(4) 0.049(5) 0.109(7) 0.015(4) -0.029(4) -0.035(5)
C(23) 0.029(3) 0.039(4) 0.068(6) -0.005(3) 0.001(3) -0.008(3)
C(24) 0.027(3) 0.031(3) 0.043(6) -0.003(2) 0.007(3) -0.004(3)
C(25) 0.036(3) 0.018(3) 0.027(3) 0.002(3) 0.000(3) -0.006(2)
C(26) 0.054(4) 0.020(3) 0.025(3) 0.000(3) 0.001(3) 0.008(3)
C(27) 0.046(4) 0.036(4) 0.018(3) 0.006(3) -0.011(3) -0.001(3)
C(28) 0.129(10) 0.071(6) 0.070(7) -0.028(8) 0.038(7) 0.003(6)
C(29) 0.051(6) 0.086(8) 0.113(8) 0.018(5) 0.003(6) 0.041(6)
C(30) 0.081(8) 0.109(9) 0.061(6) -0.035(7) -0.003(6) 0.020(6)
C(31) 0.101(9) 0.064(7) 0.135(10) -0.011(7) 0.061(8) 0.005(7)
C(32) 0.061(7) 0.104(11) 0.151(13) 0.010(7) -0.008(8) 0.066(9)
C(33) 0.080(9) 0.113(11) 0.073(7) -0.032(7) -0.024(6) 0.019(6)

loop_
_atom_type_symbol
_atom_type_oxidation_number
_atom_type_number_in_cell
_atom_type_scat_dispersion_real
_atom_type_scat_dispersion_imag
_atom_type_scat_source
C 0 132 0.002 0.002
;International Tables for Crystallography
(1992, Vol. C, Tables 4.2.6.8 and 6.1.1.1)
;
H 0 184 0.000 0.000
;International Tables for Crystallography
(1992, Vol. C, Table 6.1.1.2)
;
N 0 8 0.004 0.003
;International Tables for Crystallography
(1992, Vol. C, Tables 4.2.6.8 and 6.1.1.1)
;
P 0 4 0.090 0.095
;International Tables for Crystallography
(1992, Vol. C, Tables 4.2.6.8 and 6.1.1.1)
;
Si 0 8 0.072 0.071
;International Tables for Crystallography
(1992, Vol. C, Tables 4.2.6.8 and 6.1.1.1)
;
Ta 0 4 -1.258 6.523
;International Tables for Crystallography
(1992, Vol. C, Tables 4.2.6.8 and 6.1.1.1)
;

loop_
_geom_angle_atom_site_label_1
_geom_angle_atom_site_label_2
_geom_angle_atom_site_label_3
_geom_angle
_geom_angle_publ_flag
P(1) Ta(1) N(1) 81.72(11) yes
P(1) Ta(1) N(2) 70.30(10) yes
P(1) Ta(1) C(25) 160.74(14) yes
P(1) Ta(1) C(26) 119.28(15) yes
P(1) Ta(1) C(27) 78.94(15) yes
N(1) Ta(1) N(2) 113.0(2) yes
N(1) Ta(1) C(25) 82.6(2) yes
N(1) Ta(1) C(26) 152.4(2) yes
N(1) Ta(1) C(27) 89.6(2) yes
N(2) Ta(1) C(25) 106.0(2) yes
N(2) Ta(1) C(26) 92.0(2) yes
N(2) Ta(1) C(27) 137.7(2) yes
C(25) Ta(1) C(26) 79.3(2) yes
C(25) Ta(1) C(27) 112.1(2) yes
C(26) Ta(1) C(27) 78.2(2) yes
Ta(1) P(1) C(1) 95.7(2) yes
Ta(1) P(1) C(2) 108.9(2) yes
Ta(1) P(1) C(7) 131.3(2) yes
C(1) P(1) C(2) 108.6(3) yes
C(1) P(1) C(7) 106.6(3) yes
C(2) P(1) C(7) 104.1(3) yes
N(1) Si(1) C(1) 107.0(2) yes
N(1) Si(1) C(3) 112.1(2) yes
N(1) Si(1) C(4) 109.4(3) yes
C(1) Si(1) C(3) 107.9(3) yes
C(1) Si(1) C(4) 111.2(3) yes
C(3) Si(1) C(4) 109.2(3) yes
N(2) Si(2) C(2) 103.2(2) yes
N(2) Si(2) C(5) 109.0(3) yes
N(2) Si(2) C(6) 112.8(3) yes
C(2) Si(2) C(5) 111.7(3) yes
C(2) Si(2) C(6) 108.2(3) yes
C(5) Si(2) C(6) 111.7(3) yes
Ta(1) N(1) Si(1) 123.6(2) yes
Ta(1) N(1) C(13) 125.1(3) yes
Si(1) N(1) C(13) 110.9(3) yes
Ta(1) N(2) Si(2) 135.3(3) yes
Ta(1) N(2) C(19) 107.6(3) yes
Si(2) N(2) C(19) 115.8(3) yes
P(1) C(1) Si(1) 107.5(3) yes
P(1) C(1) H(1) 110.0 no
P(1) C(1) H(2) 110.0 no
Si(1) C(1) H(1) 110.0 no
Si(1) C(1) H(2) 110.0 no
H(1) C(1) H(2) 109.5 no
P(1) C(2) Si(2) 108.2(3) yes
P(1) C(2) H(3) 109.8 no
P(1) C(2) H(4) 109.8 no
Si(2) C(2) H(3) 109.8 no
Si(2) C(2) H(4) 109.8 no
H(3) C(2) H(4) 109.5 no
Si(1) C(3) H(5) 109.5 no
Si(1) C(3) H(6) 109.5 no
Si(1) C(3) H(7) 109.5 no
H(5) C(3) H(6) 109.5 no
H(5) C(3) H(7) 109.5 no
H(6) C(3) H(7) 109.5 no
Si(1) C(4) H(8) 109.5 no
Si(1) C(4) H(9) 109.5 no
Si(1) C(4) H(10) 109.5 no
H(8) C(4) H(9) 109.5 no
H(8) C(4) H(10) 109.5 no
H(9) C(4) H(10) 109.5 no
Si(2) C(5) H(11) 109.5 no
Si(2) C(5) H(12) 109.5 no
Si(2) C(5) H(13) 109.5 no
H(11) C(5) H(12) 109.5 no
H(11) C(5) H(13) 109.5 no
H(12) C(5) H(13) 109.5 no
Si(2) C(6) H(14) 109.5 no
Si(2) C(6) H(15) 109.5 no
Si(2) C(6) H(16) 109.5 no
H(14) C(6) H(15) 109.5 no
H(14) C(6) H(16) 109.5 no
H(15) C(6) H(16) 109.5 no
P(1) C(7) C(8) 121.4(5) yes
P(1) C(7) C(12) 117.5(4) yes
C(8) C(7) C(12) 120.9(6) yes
C(7) C(8) C(9) 116.7(9) yes
C(7) C(8) H(17) 121.7 no
C(9) C(8) H(17) 121.7 no
C(8) C(9) C(10) 121.3(7) yes
C(8) C(9) H(18) 119.3 no
C(10) C(9) H(18) 119.3 no
C(9) C(10) C(11) 120.9(6) yes
C(9) C(10) H(19) 119.5 no
C(11) C(10) H(19) 119.5 no
C(10) C(11) C(12) 120.3(7) yes
C(10) C(11) H(20) 119.9 no
C(12) C(11) H(20) 119.9 no
C(7) C(12) C(11) 119.8(6) yes
C(7) C(12) H(21) 120.1 no
C(11) C(12) H(21) 120.1 no
N(1) C(13) C(14) 121.4(5) yes
N(1) C(13) C(18) 120.1(5) yes
C(14) C(13) C(18) 118.4(5) yes
C(13) C(14) C(15) 120.5(5) yes
C(13) C(14) H(22) 119.8 no
C(15) C(14) H(22) 119.8 no
C(14) C(15) C(16) 120.4(5) yes
C(14) C(15) H(23) 119.8 no
C(16) C(15) H(23) 119.8 no
C(15) C(16) C(17) 119.9(5) yes
C(15) C(16) H(24) 120.1 no
C(17) C(16) H(24) 120.1 no
C(16) C(17) C(18) 119.5(5) yes
C(16) C(17) H(25) 120.2 no
C(18) C(17) H(25) 120.2 no
C(13) C(18) C(17) 121.2(5) yes
C(13) C(18) H(26) 119.4 no
C(17) C(18) H(26) 119.4 no
N(2) C(19) C(20) 118.5(5) yes
N(2) C(19) C(24) 123.0(6) yes
C(20) C(19) C(24) 118.5(6) yes
C(19) C(20) C(21) 118.6(6) yes
C(19) C(20) H(27) 120.7 no
C(21) C(20) H(27) 120.7 no
C(20) C(21) C(22) 120.5(6) yes
C(20) C(21) H(28) 119.7 no
C(22) C(21) H(28) 119.7 no
C(21) C(22) C(23) 120.3(6) yes
C(21) C(22) H(29) 119.9 no
C(23) C(22) H(29) 119.9 no
C(22) C(23) C(24) 120.1(7) yes
C(22) C(23) H(30) 119.9 no
C(24) C(23) H(30) 119.9 no
C(19) C(24) C(23) 121.9(8) yes
C(19) C(24) H(31) 119.0 no
C(23) C(24) H(31) 119.0 no
Ta(1) C(25) H(32) 109.5 no
Ta(1) C(25) H(33) 109.5 no
Ta(1) C(25) H(34) 109.5 no
H(32) C(25) H(33) 109.5 no
H(32) C(25) H(34) 109.5 no
H(33) C(25) H(34) 109.5 no
Ta(1) C(26) H(35) 109.5 no
Ta(1) C(26) H(36) 109.5 no
Ta(1) C(26) H(37) 109.5 no
H(35) C(26) H(36) 109.5 no
H(35) C(26) H(37) 109.5 no
H(36) C(26) H(37) 109.5 no
Ta(1) C(27) H(38) 109.5 no
Ta(1) C(27) H(39) 109.5 no
Ta(1) C(27) H(40) 109.5 no
H(38) C(27) H(39) 109.5 no
H(38) C(27) H(40) 109.5 no
H(39) C(27) H(40) 109.5 no
C(29) C(28) C(33) 119.8(10) yes
C(29) C(28) H(41) 120.1 no
C(33) C(28) H(41) 120.1 no
C(28) C(29) C(30) 118.6(9) yes
C(28) C(29) H(42) 120.7 no
C(30) C(29) H(42) 120.7 no
C(29) C(30) C(31) 121.8(10) yes
C(29) C(30) H(43) 119.1 no
C(31) C(30) H(43) 119.1 no
C(30) C(31) C(32) 115.7(10) yes
C(30) C(31) H(44) 122.1 no
C(32) C(31) H(44) 122.1 no
C(31) C(32) C(33) 123.9(11) yes
C(31) C(32) H(45) 118.0 no
C(33) C(32) H(45) 118.0 no
C(28) C(33) C(32) 120.0(11) yes
C(28) C(33) H(46) 120.0 no
C(32) C(33) H(46) 120.0 no

loop_
_geom_bond_atom_site_label_1
_geom_bond_atom_site_label_2
_geom_bond_distance
_geom_bond_publ_flag
Ta(1) P(1) 2.7713(13) yes
Ta(1) N(1) 2.078(4) yes
Ta(1) N(2) 2.025(4) yes
Ta(1) C(25) 2.224(5) yes
Ta(1) C(26) 2.228(5) yes
Ta(1) C(27) 2.204(5) yes
P(1) C(1) 1.820(5) yes
P(1) C(2) 1.818(6) yes
P(1) C(7) 1.826(6) yes
Si(1) N(1) 1.746(4) yes
Si(1) C(1) 1.882(6) yes
Si(1) C(3) 1.848(6) yes
Si(1) C(4) 1.878(6) yes
Si(2) N(2) 1.767(5) yes
Si(2) C(2) 1.855(6) yes
Si(2) C(5) 1.855(6) yes
Si(2) C(6) 1.863(6) yes
N(1) C(13) 1.418(6) yes
N(2) C(19) 1.433(7) yes
C(1) H(1) 0.98 no
C(1) H(2) 0.98 no
C(2) H(3) 0.98 no
C(2) H(4) 0.98 no
C(3) H(5) 0.98 no
C(3) H(6) 0.98 no
C(3) H(7) 0.98 no
C(4) H(8) 0.98 no
C(4) H(9) 0.98 no
C(4) H(10) 0.98 no
C(5) H(11) 0.98 no
C(5) H(12) 0.98 no
C(5) H(13) 0.98 no
C(6) H(14) 0.98 no
C(6) H(15) 0.98 no
C(6) H(16) 0.98 no
C(7) C(8) 1.400(9) yes
C(7) C(12) 1.424(8) yes
C(8) C(9) 1.414(9) yes
C(8) H(17) 0.98 no
C(9) C(10) 1.394(9) yes
C(9) H(18) 0.98 no
C(10) C(11) 1.356(10) yes
C(10) H(19) 0.98 no
C(11) C(12) 1.377(8) yes
C(11) H(20) 0.98 no
C(12) H(21) 0.98 no
C(13) C(14) 1.401(7) yes
C(13) C(18) 1.394(7) yes
C(14) C(15) 1.394(7) yes
C(14) H(22) 0.98 no
C(15) C(16) 1.387(8) yes
C(15) H(23) 0.98 no
C(16) C(17) 1.391(8) yes
C(16) H(24) 0.98 no
C(17) C(18) 1.398(7) yes
C(17) H(25) 0.98 no
C(18) H(26) 0.98 no
C(19) C(20) 1.391(7) yes
C(19) C(24) 1.402(8) yes
C(20) C(21) 1.398(8) yes
C(20) H(27) 0.98 no
C(21) C(22) 1.410(10) yes
C(21) H(28) 0.98 no
C(22) C(23) 1.331(10) yes
C(22) H(29) 0.98 no
C(23) C(24) 1.373(8) yes
C(23) H(30) 0.98 no
C(24) H(31) 0.98 no
C(25) H(32) 0.98 no
C(25) H(33) 0.98 no
C(25) H(34) 0.98 no
C(26) H(35) 0.98 no
C(26) H(36) 0.98 no
C(26) H(37) 0.98 no
C(27) H(38) 0.98 no
C(27) H(39) 0.98 no
C(27) H(40) 0.98 no
C(28) C(29) 1.393(13) yes
C(28) C(33) 1.344(13) yes
C(28) H(41) 0.98 no
C(29) C(30) 1.358(12) yes
C(29) H(42) 0.98 no
C(30) C(31) 1.350(13) yes
C(30) H(43) 0.98 no
C(31) C(32) 1.406(14) yes
C(31) H(44) 0.98 no
C(32) C(33) 1.280(14) yes
C(32) H(45) 0.98 no
C(33) H(46) 0.98 no

loop_
_geom_contact_atom_site_label_1
_geom_contact_atom_site_label_2
_geom_contact_distance
_geom_contact_site_symmetry_2
_geom_contact_publ_flag
C(10) C(32) 3.536(12) 4_565 no
C(3) H(21) 2.9475 2_664 no
C(10) H(13) 2.9424 4_565 no
C(15) H(3) 2.9104 2_664 no
C(17) H(17) 2.8699 1_545 no
C(18) H(17) 2.9348 1_545 no
C(23) H(18) 2.9579 4_465 no
C(25) H(4) 2.9888 1_545 no
C(26) H(24) 2.8298 2_655 no
C(28) H(31) 2.9787 . no
C(32) H(7) 2.9931 3_545 no
H(2) H(34) 2.4866 1_565 no
H(4) H(34) 2.2461 1_565 no
H(4) H(37) 2.3894 1_565 no
H(5) H(35) 2.5084 2_664 no
H(6) H(21) 2.4165 2_664 no
H(9) H(29) 2.6243 4 no
H(15) H(19) 2.3411 4_465 no
H(24) H(35) 2.4950 2_654 no
H(24) H(42) 2.5895 2_654 no
H(24) H(37) 2.6395 2_654 no

loop_
_geom_torsion_atom_site_label_1
_geom_torsion_atom_site_label_2
_geom_torsion_atom_site_label_3
_geom_torsion_atom_site_label_4
_geom_torsion
_geom_torsion_publ_flag
Ta(1) P(1) C(1) Si(1) -48.6(3) no
Ta(1) P(1) C(2) Si(2) -22.6(3) no
Ta(1) P(1) C(7) C(8) 135.0(5) no
Ta(1) P(1) C(7) C(12) -48.9(5) no
Ta(1) N(1) Si(1) C(1) -10.8(3) no
Ta(1) N(1) Si(1) C(3) -128.8(3) no
Ta(1) N(1) Si(1) C(4) 109.8(3) no
Ta(1) N(1) C(13) C(14) 102.4(5) no
Ta(1) N(1) C(13) C(18) -80.4(6) no
Ta(1) N(2) Si(2) C(2) 35.1(5) no
Ta(1) N(2) Si(2) C(5) 153.9(4) no
Ta(1) N(2) Si(2) C(6) -81.4(5) no
Ta(1) N(2) C(19) C(20) -80.8(5) no
Ta(1) N(2) C(19) C(24) 95.9(5) no
P(1) Ta(1) N(1) Si(1) -14.8(2) no
P(1) Ta(1) N(1) C(13) 157.2(4) no
P(1) Ta(1) N(2) Si(2) -39.6(4) no
P(1) Ta(1) N(2) C(19) 154.4(5) no
P(1) C(1) Si(1) N(1) 44.7(3) no
P(1) C(1) Si(1) C(3) 165.5(3) no
P(1) C(1) Si(1) C(4) -74.7(4) no
P(1) C(2) Si(2) N(2) 3.2(4) no
P(1) C(2) Si(2) C(5) -113.7(4) no
P(1) C(2) Si(2) C(6) 122.9(3) no
P(1) C(7) C(8) C(9) 174.0(5) no
P(1) C(7) C(12) C(11) -175.6(5) no
Si(1) N(1) Ta(1) N(2) 49.6(3) no
Si(1) N(1) Ta(1) C(25) 154.0(3) no
Si(1) N(1) Ta(1) C(26) -156.7(4) no
Si(1) N(1) Ta(1) C(27) -93.6(3) no
Si(1) N(1) C(13) C(14) -84.8(5) no
Si(1) N(1) C(13) C(18) 92.4(5) no
Si(1) C(1) P(1) C(2) -160.8(3) no
Si(1) C(1) P(1) C(7) 87.6(3) no
Si(2) N(2) Ta(1) N(1) -111.0(5) no
Si(2) N(2) Ta(1) C(25) 160.3(4) no
Si(2) N(2) Ta(1) C(26) 80.9(5) no
Si(2) N(2) Ta(1) C(27) 6.2(6) no
Si(2) N(2) C(19) C(20) 110.1(6) no
Si(2) N(2) C(19) C(24) -73.2(6) no
Si(2) C(2) P(1) C(1) 80.5(3) no
Si(2) C(2) P(1) C(7) -166.2(3) no
N(1) Ta(1) P(1) C(1) 35.9(2) no
N(1) Ta(1) P(1) C(2) 147.8(2) no
N(1) Ta(1) P(1) C(7) -82.1(2) no
N(1) Ta(1) N(2) C(19) 83.0(4) no
N(1) C(13) C(14) C(15) 179.1(5) no
N(1) C(13) C(18) C(17) -179.4(5) no
N(2) Ta(1) P(1) C(1) -82.3(3) no
N(2) Ta(1) P(1) C(2) 29.6(3) no
N(2) Ta(1) P(1) C(7) 159.7(3) no
N(2) Ta(1) N(1) C(13) -138.4(4) no
N(2) C(19) C(20) C(21) 175.5(5) no
N(2) C(19) C(24) C(23) -175.9(5) no
C(1) P(1) Ta(1) C(25) -0.1(5) no
C(1) P(1) Ta(1) C(26) -163.2(3) no
C(1) P(1) Ta(1) C(27) 127.1(2) no
C(1) P(1) C(7) C(8) 21.5(6) no
C(1) P(1) C(7) C(12) -162.5(4) no
C(1) Si(1) N(1) C(13) 176.3(4) no
C(2) P(1) Ta(1) C(25) 111.8(5) no
C(2) P(1) Ta(1) C(26) -51.4(3) no
C(2) P(1) Ta(1) C(27) -121.0(3) no
C(2) P(1) C(7) C(8) -93.2(6) no
C(2) P(1) C(7) C(12) 82.8(5) no
C(2) Si(2) N(2) C(19) -159.7(4) no
C(3) Si(1) N(1) C(13) 58.2(4) no
C(4) Si(1) N(1) C(13) -63.1(4) no
C(5) Si(2) N(2) C(19) -40.9(5) no
C(6) Si(2) N(2) C(19) 83.8(5) no
C(7) P(1) Ta(1) C(25) -118.1(5) no
C(7) P(1) Ta(1) C(26) 78.8(3) no
C(7) P(1) Ta(1) C(27) 9.1(3) no
C(7) C(8) C(9) C(10) 0.8(11) no
C(7) C(12) C(11) C(10) 2.2(11) no
C(8) C(7) C(12) C(11) 0.5(10) no
C(8) C(9) C(10) C(11) 1.8(12) no
C(9) C(8) C(7) C(12) -1.9(11) no
C(9) C(10) C(11) C(12) -3.3(12) no
C(13) N(1) Ta(1) C(25) -34.1(4) no
C(13) N(1) Ta(1) C(26) 15.2(7) no
C(13) N(1) Ta(1) C(27) 78.3(4) no
C(13) C(14) C(15) C(16) -1.2(8) no
C(13) C(18) C(17) C(16) 1.7(8) no
C(14) C(13) C(18) C(17) -2.1(8) no
C(14) C(15) C(16) C(17) 0.8(9) no
C(15) C(14) C(13) C(18) 1.9(8) no
C(15) C(16) C(17) C(18) -1.0(9) no
C(19) N(2) Ta(1) C(25) -5.7(5) no
C(19) N(2) Ta(1) C(26) -85.1(4) no
C(19) N(2) Ta(1) C(27) -159.8(4) no
C(19) C(20) C(21) C(22) 0.0(9) no
C(19) C(24) C(23) C(22) 1.4(9) no
C(20) C(19) C(24) C(23) 0.8(8) no
C(20) C(21) C(22) C(23) 2.2(11) no
C(21) C(20) C(19) C(24) -1.4(8) no
C(21) C(22) C(23) C(24) -2.9(10) no
C(28) C(29) C(30) C(31) -3.4(15) no
C(28) C(33) C(32) C(31) 1.4(18) no
C(29) C(28) C(33) C(32) -1.5(17) no
C(29) C(30) C(31) C(32) 3.1(15) no
C(30) C(29) C(28) C(33) 2.4(15) no
C(30) C(31) C(32) C(33) -2.2(17) no
